data_1531956
loop_
_publ_author_name
'Peters, D.'
'Tenten, A.'
'Jacobs, H.'

_publ_section_title
;
 Wasserstoffbrueckenbindungen in den Monoammoniakaten von Kalium- und
 Caesiumamid
;
_journal_name_full 'Zeitschrift fuer Anorganische und Allgemeine Chemie'
_journal_page_first 1521
_journal_page_last 1524
_journal_volume 628
_journal_year 2002
_chemical_formula_sum 'Cs H5 N2'
_chemical_name_systematic '(Cs (N H2)) (N H3)'
_space_group_IT_number 62
_symmetry_space_group_name_Hall '-P 2ac 2n'
_symmetry_space_group_name_H-M 'P n m a'
_cell_angle_alpha 90
_cell_angle_beta 90
_cell_angle_gamma 90
_cell_formula_units_Z 4
_cell_length_a 7.103
_cell_length_b 5.39
_cell_length_c 10.106
_cell_volume 386.910
_citation_journal_id_ASTM ZAACAB
_cod_data_source_file Peters_ZAACAB_2002_991.cif
_cod_data_source_block H5Cs1N2
_cod_original_cell_volume 386.9099
_cod_original_formula_sum 'H5 Cs1 N2'
_cod_database_code 1531956

loop_
_symmetry_equiv_pos_as_xyz
x,y,z
-x+1/2,-y,z+1/2
x+1/2,-y+1/2,-z+1/2
-x,y+1/2,-z
-x,-y,-z
x-1/2,y,-z-1/2
-x-1/2,y-1/2,z-1/2
x,-y-1/2,z

loop_
_atom_site_label
_atom_site_type_symbol
_atom_site_fract_x
_atom_site_fract_y
_atom_site_fract_z
_atom_site_occupancy
_atom_site_U_iso_or_equiv
Cs1 Cs+1 0.27933 0.25 0.07341 1 0.0
H3 H+1 0.43 0.25 0.76 1 0.0
N1 N-3 0.3473 0.25 0.3763 1 0.0
H2 H+1 0.41 0.25 0.442 1 0.0
N2 N-3 0.0115 0.25 0.7395 1 0.0
H4 H+1 0.558 0.37 0.716 1 0.0
H1 H+1 0.23 0.25 0.365 1 0.0
